data_7058358
loop_
_publ_author_name
'Yu, Hong'
'Yang, Jia-Xing'
'Han, Ju-Qing'
'Li, Peng-Fei'
'Hou, Yin-Ling'
'Wang, Wen-Min'
'Fang, Ming'

_publ_section_title
;
 Tetranuclear lanthanide complexes showing magnetic refrigeration and
 single molecule magnet behavior
;
_journal_issue 21
_journal_name_full 'New Journal of Chemistry'
_journal_page_first 8067
_journal_paper_doi 10.1039/C8NJ05109G
_journal_volume 43
_journal_year 2019
_chemical_formula_moiety 'C136 H104 Dy4 N12 O16'
_chemical_formula_sum 'C136 H104 Dy4 N12 O16'
_chemical_formula_weight 2812.31
_space_group_crystal_system triclinic
_space_group_IT_number 2
_space_group_name_Hall '-P 1'
_space_group_name_H-M_alt 'P -1'
_symmetry_space_group_name_Hall '-P 1'
_symmetry_space_group_name_H-M 'P -1'
_atom_sites_solution_hydrogens mixed
_audit_creation_date 2018-09-24
_audit_creation_method
;
Olex2 1.2
(compiled 2018.05.29 svn.r3508 for OlexSys, GUI svn.r5506)
;
_audit_update_record
;
2018-10-07 deposited with the CCDC.    2019-04-29 downloaded from the CCDC.
;
_cell_angle_alpha 87.098(2)
_cell_angle_beta 89.370(3)
_cell_angle_gamma 86.006(2)
_cell_formula_units_Z 1
_cell_length_a 13.7157(6)
_cell_length_b 16.2542(8)
_cell_length_c 17.1198(7)
_cell_measurement_reflns_used 8678
_cell_measurement_temperature 293(2)
_cell_measurement_theta_max 25.17
_cell_measurement_theta_min 2.27
_cell_volume 3802.4(3)
_computing_cell_refinement 'SAINT v8.37A (Bruker, 2015)'
_computing_data_reduction 'SAINT v8.37A (Bruker, 2015)'
_computing_molecular_graphics 'Olex2 (Dolomanov et al., 2009)'
_computing_publication_material 'Olex2 (Dolomanov et al., 2009)'
_computing_structure_refinement 'XL (Sheldrick, 2008)'
_diffrn_ambient_temperature 293(2)
_diffrn_measured_fraction_theta_full 0.999
_diffrn_measured_fraction_theta_max 0.997
_diffrn_measurement_device_type 'Bruker APEX-II CCD'
_diffrn_measurement_method '\f and \w scans'
_diffrn_radiation_type MoK\a
_diffrn_radiation_wavelength 0.71073
_diffrn_reflns_av_R_equivalents 0.1160
_diffrn_reflns_av_unetI/netI 0.0946
_diffrn_reflns_Laue_measured_fraction_full 0.999
_diffrn_reflns_Laue_measured_fraction_max 0.997
_diffrn_reflns_limit_h_max 16
_diffrn_reflns_limit_h_min -16
_diffrn_reflns_limit_k_max 19
_diffrn_reflns_limit_k_min -19
_diffrn_reflns_limit_l_max 20
_diffrn_reflns_limit_l_min -20
_diffrn_reflns_number 56611
_diffrn_reflns_point_group_measured_fraction_full 0.999
_diffrn_reflns_point_group_measured_fraction_max 0.997
_diffrn_reflns_theta_full 25.242
_diffrn_reflns_theta_max 25.372
_diffrn_reflns_theta_min 2.186
_diffrn_standards_number 0
_exptl_absorpt_coefficient_mu 1.998
_exptl_absorpt_correction_T_max 0.7452
_exptl_absorpt_correction_T_min 0.5950
_exptl_absorpt_correction_type multi-scan
_exptl_absorpt_process_details
;
SADABS-2016/2 (Bruker,2016/2) was used for absorption correction.
wR2(int) was 0.0750 before and 0.0611 after correction.
The Ratio of minimum to maximum transmission is 0.7984.
The \l/2 correction factor is Not present.
;
_exptl_crystal_colour colorless
_exptl_crystal_density_diffrn 1.228
_exptl_crystal_description block
_exptl_crystal_F_000 1396
_refine_diff_density_max 1.659
_refine_diff_density_min -0.770
_refine_diff_density_rms 0.119
_refine_ls_extinction_method none
_refine_ls_goodness_of_fit_ref 1.033
_refine_ls_hydrogen_treatment mixed
_refine_ls_matrix_type full
_refine_ls_number_parameters 763
_refine_ls_number_reflns 13934
_refine_ls_number_restraints 61
_refine_ls_restrained_S_all 1.038
_refine_ls_R_factor_all 0.0948
_refine_ls_R_factor_gt 0.0455
_refine_ls_shift/su_max 0.001
_refine_ls_shift/su_mean 0.000
_refine_ls_structure_factor_coef Fsqd
_refine_ls_weighting_details 'w=1/[\s^2^(Fo^2^)+(0.0422P)^2^] where P=(Fo^2^+2Fc^2^)/3'
_refine_ls_weighting_scheme calc
_refine_ls_wR_factor_gt 0.0935
_refine_ls_wR_factor_ref 0.1067
_reflns_Friedel_coverage 0.000
_reflns_number_gt 8690
_reflns_number_total 13934
_reflns_threshold_expression 'I > 2\s(I)'
_cod_data_source_file c8nj05109g2.cif
_cod_data_source_block mo_1115_2_0m_sq
_cod_depositor_comments 'Adding full bibliography for 7058356--7058358.cif.'
_cod_database_code 7058358
_shelx_shelxl_version_number 2016/6
_shelx_space_group_comment
;
The symmetry employed for this shelxl refinement is uniquely defined
by the following loop, which should always be used as a source of
symmetry information in preference to the above space-group names.
They are only intended as comments.
;
_olex2_refinement_description
;
1. Fixed Uiso
 At 1.2 times of:
  All C(H) groups
 At 1.5 times of:
  All C(H,H,H) groups
2. Restrained distances
 H8-O8
 0.85 with sigma of 0.02
3. Uiso/Uaniso restraints and constraints
Uanis(C35) \\sim Ueq, Uanis(C36) \\sim Ueq, Uanis(C37) \\sim Ueq, Uanis(C5)
\\sim Ueq, Uanis(C4) \\sim Ueq, Uanis(C68) \\sim Ueq: with sigma of 0.01 and
sigma for terminal atoms of 0.02
Uanis(C56) \\sim Ueq, Uanis(C55) \\sim Ueq, Uanis(C57) \\sim Ueq: with sigma of
0.01 and sigma for terminal atoms of 0.02
Uanis(C48) \\sim Ueq: with sigma of 0.01 and sigma for terminal atoms of 0.02
4.a Aromatic/amide H refined with riding coordinates:
 C67(H67), C61(H61), C30(H30), C68(H68), C42(H42), C64(H64), C48(H48),
 C25(H25), C15(H15), C41(H41), C51(H51), C26(H26), C39(H39), C32(H32), C14(H14),
  C46(H46), C65(H65), C16(H16), C37(H37), C10(H10), C66(H66), C34(H34),
 C31(H31), C36(H36), C17(H17), C23(H23), C0AA(H0AA), C7(H7), C57(H57), C21(H21),
  C58(H58), C47(H47), C33(H33), C5(H5), C20(H20), C35(H35), C54(H54), C4(H4),
 C19(H19), C3(H3), C56(H56), C55(H55), C18(H18), C1(H1), C2(H2)
4.b Idealised Me refined as rotating group:
 C59(H59A,H59B,H59C), C49(H49A,H49B,H49C)
;
_olex2_submission_special_instructions 'No special instructions were received'

loop_
_space_group_symop_operation_xyz
'x, y, z'
'-x, -y, -z'

loop_
_atom_site_label
_atom_site_type_symbol
_atom_site_fract_x
_atom_site_fract_y
_atom_site_fract_z
_atom_site_U_iso_or_equiv
_atom_site_adp_type
_atom_site_occupancy
_atom_site_site_symmetry_order
_atom_site_calc_flag
_atom_site_refinement_flags_posn
_atom_site_refinement_flags_adp
Dy1 Dy 0.13998(2) 0.48994(2) 1.01292(2) 0.02635(9) Uani 1 1 d . .
Dy2 Dy 0.03755(2) 0.35161(2) 0.88852(2) 0.02968(10) Uani 1 1 d . .
O3 O 0.1816(3) 0.3549(2) 0.9636(2) 0.0279(10) Uani 1 1 d . .
O2 O 0.1091(3) 0.5617(2) 1.1279(2) 0.0291(10) Uani 1 1 d . .
O7 O 0.2981(3) 0.4809(2) 1.0566(2) 0.0289(10) Uani 1 1 d . .
O8 O -0.0018(3) 0.4176(3) 1.0042(2) 0.0252(10) Uani 1 1 d D .
O1 O 0.1071(3) 0.4803(2) 0.8752(2) 0.0288(10) Uani 1 1 d . .
O6 O 0.2079(3) 0.6112(3) 0.9701(3) 0.0336(11) Uani 1 1 d . .
O5 O 0.0024(3) 0.2474(3) 0.9802(3) 0.0368(11) Uani 1 1 d . .
O4 O -0.0454(3) 0.2593(3) 0.8229(3) 0.0423(12) Uani 1 1 d . .
N4 N 0.1478(3) 0.3967(3) 1.1380(3) 0.0276(12) Uani 1 1 d . .
N6 N 0.1753(4) 0.2508(3) 0.8469(3) 0.0355(13) Uani 1 1 d . .
N2 N 0.0546(4) 0.4053(3) 0.7484(3) 0.0345(13) Uani 1 1 d . .
N5 N 0.5029(4) 0.1352(4) 0.9086(4) 0.0529(17) Uani 1 1 d . .
C12 C 0.0608(5) 0.4897(4) 0.7423(4) 0.0329(16) Uani 1 1 d . .
C67 C 0.6220(5) 0.4972(5) 1.1429(4) 0.0407(18) Uani 1 1 d . .
H67 H 0.681113 0.521820 1.137811 0.049 Uiso 1 1 calc R .
C27 C 0.1521(4) 0.5271(4) 1.1931(4) 0.0325(16) Uani 1 1 d . .
N3 N 0.2632(4) 0.4072(4) 1.4023(3) 0.0476(16) Uani 1 1 d . .
C28 C 0.1683(4) 0.4399(4) 1.2006(4) 0.0306(15) Uani 1 1 d . .
C11 C 0.0917(4) 0.5274(4) 0.8114(4) 0.0310(15) Uani 1 1 d . .
C52 C -0.0465(5) 0.1846(4) 0.9817(5) 0.0436(19) Uani 1 1 d . .
C29 C 0.2035(5) 0.3996(4) 1.2710(4) 0.0337(16) Uani 1 1 d . .
C62 C 0.3633(4) 0.5314(4) 1.0658(4) 0.0293(15) Uani 1 1 d . .
C13 C 0.0386(5) 0.5365(4) 0.6736(4) 0.0377(17) Uani 1 1 d . .
C61 C 0.3581(5) 0.6120(4) 1.0376(4) 0.0345(16) Uani 1 1 d . .
H61 H 0.407169 0.645106 1.051374 0.041 Uiso 1 1 calc R .
C30 C 0.2103(5) 0.3138(4) 1.2757(4) 0.0401(17) Uani 1 1 d . .
H30 H 0.229848 0.285231 1.321977 0.048 Uiso 1 1 calc R .
C63 C 0.4522(4) 0.4970(4) 1.1097(4) 0.0297(15) Uani 1 1 d . .
C68 C 0.5408(4) 0.5306(4) 1.1025(4) 0.0351(16) Uani 1 1 d . U
H68 H 0.546454 0.577226 1.069476 0.042 Uiso 1 1 calc R .
C60 C 0.2824(5) 0.6479(4) 0.9889(4) 0.0342(16) Uani 1 1 d . .
C42 C 0.3410(4) 0.2984(4) 1.0014(4) 0.0347(16) Uani 1 1 d . .
H42 H 0.342451 0.332043 1.043667 0.042 Uiso 1 1 calc R .
C44 C 0.2595(5) 0.2492(4) 0.8913(4) 0.0340(16) Uani 1 1 d . .
C64 C 0.4453(5) 0.4276(5) 1.1580(4) 0.0443(19) Uani 1 1 d . .
H64 H 0.385572 0.404083 1.163773 0.053 Uiso 1 1 calc R .
C48 C 0.1795(6) 0.1976(4) 0.7901(4) 0.046(2) Uani 1 1 d . U
H48 H 0.124975 0.200454 0.758010 0.055 Uiso 1 1 calc R .
C59 C 0.2895(5) 0.7340(4) 0.9531(5) 0.052(2) Uani 1 1 d . .
H59A H 0.230569 0.750862 0.925128 0.077 Uiso 1 1 calc GR .
H59B H 0.344214 0.734619 0.917604 0.077 Uiso 1 1 calc GR .
H59C H 0.298303 0.771463 0.993630 0.077 Uiso 1 1 calc GR .
N1 N 0.0066(5) 0.6692(4) 0.6048(4) 0.0609(19) Uani 1 1 d . .
C25 C 0.2215(5) 0.5330(4) 1.3212(4) 0.0426(18) Uani 1 1 d . .
H25 H 0.242687 0.564814 1.360492 0.051 Uiso 1 1 calc R .
C15 C 0.0089(6) 0.4117(5) 0.6124(4) 0.0469(19) Uani 1 1 d . .
H15 H -0.005681 0.383289 0.568678 0.056 Uiso 1 1 calc R .
C41 C 0.4223(5) 0.2423(4) 0.9866(4) 0.0399(18) Uani 1 1 d . .
H41 H 0.476777 0.241329 1.018662 0.048 Uiso 1 1 calc R .
C53 C -0.0498(6) 0.1364(4) 1.0585(5) 0.0470(19) Uani 1 1 d . .
C51 C -0.0949(6) 0.1589(5) 0.9176(5) 0.068(3) Uani 1 1 d . .
H51 H -0.132897 0.113893 0.925180 0.082 Uiso 1 1 calc R .
C43 C 0.2592(5) 0.3040(4) 0.9538(4) 0.0328(16) Uani 1 1 d . .
C26 C 0.1833(5) 0.5735(4) 1.2521(4) 0.0406(18) Uani 1 1 d . .
H26 H 0.179160 0.630863 1.246355 0.049 Uiso 1 1 calc R .
C39 C 0.5502(5) 0.0965(4) 0.9631(5) 0.050(2) Uani 1 1 d . .
H39 H 0.531545 0.105320 1.014513 0.060 Uiso 1 1 calc R .
C24 C 0.2286(5) 0.4488(4) 1.3327(4) 0.0384(17) Uani 1 1 d . .
C38 C 0.6354(5) 0.0370(4) 0.9479(5) 0.050(2) Uani 1 1 d . .
C32 C 0.1577(5) 0.3156(4) 1.1430(4) 0.0364(16) Uani 1 1 d . .
H32 H 0.144253 0.286248 1.099617 0.044 Uiso 1 1 calc R .
C14 C 0.0098(5) 0.4947(5) 0.6079(4) 0.049(2) Uani 1 1 d . .
H14 H -0.008361 0.524381 0.561896 0.058 Uiso 1 1 calc R .
C40 C 0.4230(5) 0.1896(4) 0.9266(4) 0.0399(17) Uani 1 1 d . .
C8 C 0.0436(5) 0.6243(4) 0.6719(4) 0.0437(19) Uani 1 1 d . .
C45 C 0.3435(5) 0.1933(4) 0.8762(4) 0.0370(17) Uani 1 1 d . .
C46 C 0.3358(6) 0.1398(5) 0.8148(4) 0.051(2) Uani 1 1 d . .
H46 H 0.388936 0.103737 0.802986 0.061 Uiso 1 1 calc R .
C65 C 0.5260(5) 0.3918(5) 1.1983(5) 0.060(2) Uani 1 1 d . .
H65 H 0.520796 0.344319 1.230334 0.073 Uiso 1 1 calc R .
C16 C 0.0304(5) 0.3689(4) 0.6842(4) 0.0424(18) Uani 1 1 d . .
H16 H 0.027612 0.311828 0.687046 0.051 Uiso 1 1 calc R .
C37 C 0.6662(6) 0.0228(6) 0.8717(6) 0.071(3) Uani 1 1 d . U
H37 H 0.635398 0.051985 0.829703 0.085 Uiso 1 1 calc R .
C10 C 0.0995(5) 0.6122(4) 0.8066(4) 0.0359(16) Uani 1 1 d . .
H10 H 0.121889 0.637876 0.849637 0.043 Uiso 1 1 calc R .
C22 C 0.2846(6) 0.3992(7) 1.5427(5) 0.068(3) Uani 1 1 d . .
C49 C -0.1411(8) 0.1582(6) 0.7747(6) 0.103(4) Uani 1 1 d . .
H49A H -0.210675 0.166100 0.781285 0.155 Uiso 1 1 calc GR .
H49B H -0.122342 0.100129 0.774901 0.155 Uiso 1 1 calc GR .
H49C H -0.122157 0.184220 0.725850 0.155 Uiso 1 1 calc GR .
C66 C 0.6149(5) 0.4281(5) 1.1901(5) 0.056(2) Uani 1 1 d . .
H66 H 0.669506 0.405030 1.217061 0.067 Uiso 1 1 calc R .
C34 C 0.7590(6) -0.0642(6) 0.9971(7) 0.083(3) Uani 1 1 d . .
H34 H 0.789897 -0.093340 1.039085 0.099 Uiso 1 1 calc R .
C50 C -0.0903(6) 0.1964(5) 0.8419(5) 0.055(2) Uani 1 1 d . .
C31 C 0.1883(5) 0.2720(4) 1.2127(4) 0.0429(18) Uani 1 1 d . .
H31 H 0.193416 0.214604 1.215301 0.051 Uiso 1 1 calc R .
C36 C 0.7439(7) -0.0357(6) 0.8588(7) 0.090(3) Uani 1 1 d . U
H36 H 0.765256 -0.045898 0.808203 0.108 Uiso 1 1 calc R .
C17 C 0.3358(9) 0.3219(6) 1.5461(6) 0.094(4) Uani 1 1 d . .
H17 H 0.350715 0.294707 1.500587 0.113 Uiso 1 1 calc R .
C23 C 0.2481(6) 0.4411(6) 1.4674(4) 0.059(2) Uani 1 1 d . .
H23 H 0.214073 0.492584 1.468233 0.071 Uiso 1 1 calc R .
C0AA C 0.0743(5) 0.6602(5) 0.7383(4) 0.0463(19) Uani 1 1 d . .
H0AA H 0.078350 0.717147 0.737564 0.056 Uiso 1 1 calc R .
C7 C 0.0281(8) 0.7392(6) 0.5883(5) 0.085(3) Uani 1 1 d . .
H7 H 0.074249 0.760842 0.619404 0.101 Uiso 1 1 calc R .
C57 C -0.0171(7) 0.1264(6) 1.1983(6) 0.078(3) Uani 1 1 d . U
H57 H 0.002134 0.152413 1.242182 0.094 Uiso 1 1 calc R .
C21 C 0.2649(7) 0.4409(7) 1.6119(5) 0.085(3) Uani 1 1 d . .
H21 H 0.231596 0.492835 1.610416 0.102 Uiso 1 1 calc R .
C6 C -0.0137(8) 0.7932(6) 0.5221(5) 0.080(3) Uani 1 1 d . .
C58 C -0.0252(6) 0.1705(5) 1.1250(5) 0.065(2) Uani 1 1 d . .
H58 H -0.012830 0.226102 1.122525 0.078 Uiso 1 1 calc R .
C47 C 0.2517(6) 0.1396(5) 0.7717(5) 0.057(2) Uani 1 1 d . .
H47 H 0.244566 0.102528 0.732891 0.069 Uiso 1 1 calc R .
C33 C 0.6819(6) -0.0053(5) 1.0094(6) 0.075(3) Uani 1 1 d . .
H33 H 0.661902 0.005201 1.060270 0.090 Uiso 1 1 calc R .
C5 C -0.0980(7) 0.7730(6) 0.4860(6) 0.084(3) Uani 1 1 d . U
H5 H -0.127419 0.725269 0.502590 0.101 Uiso 1 1 calc R .
C20 C 0.2961(7) 0.4029(9) 1.6815(5) 0.097(4) Uani 1 1 d . .
H20 H 0.284558 0.429843 1.727705 0.116 Uiso 1 1 calc R .
C35 C 0.7881(8) -0.0779(6) 0.9220(7) 0.085(3) Uani 1 1 d . U
H35 H 0.839412 -0.116941 0.913450 0.102 Uiso 1 1 calc R .
C54 C -0.0725(8) 0.0554(6) 1.0653(6) 0.106(4) Uani 1 1 d . .
H54 H -0.091891 0.030173 1.021029 0.127 Uiso 1 1 calc R .
C4 C -0.1392(9) 0.8234(7) 0.4252(7) 0.108(4) Uani 1 1 d . U
H4 H -0.197072 0.810731 0.402278 0.129 Uiso 1 1 calc R .
C19 C 0.3433(9) 0.3272(9) 1.6841(7) 0.101(4) Uani 1 1 d . .
H19 H 0.362110 0.302209 1.732179 0.121 Uiso 1 1 calc R .
C3 C -0.0925(11) 0.8925(7) 0.3995(7) 0.127(5) Uani 1 1 d . .
H3 H -0.117376 0.925134 0.357166 0.153 Uiso 1 1 calc R .
C56 C -0.0379(8) 0.0445(7) 1.2042(7) 0.099(4) Uani 1 1 d . U
H56 H -0.032326 0.013808 1.251508 0.119 Uiso 1 1 calc R .
C55 C -0.0675(9) 0.0098(8) 1.1364(8) 0.115(4) Uani 1 1 d . U
H55 H -0.084169 -0.044775 1.138699 0.138 Uiso 1 1 calc R .
C18 C 0.3638(10) 0.2866(8) 1.6174(6) 0.126(5) Uani 1 1 d . .
H18 H 0.397003 0.234713 1.620294 0.152 Uiso 1 1 calc R .
C1 C 0.0280(11) 0.8645(8) 0.4981(7) 0.144(6) Uani 1 1 d . .
H1 H 0.082520 0.880914 0.523356 0.173 Uiso 1 1 calc R .
C2 C -0.0133(13) 0.9126(8) 0.4344(8) 0.184(8) Uani 1 1 d . .
H2 H 0.016321 0.959824 0.416528 0.221 Uiso 1 1 calc R .
H8 H -0.009(5) 0.382(3) 1.040(3) 0.04(2) Uiso 1 1 d D .

loop_
_atom_site_aniso_label
_atom_site_aniso_U_11
_atom_site_aniso_U_22
_atom_site_aniso_U_33
_atom_site_aniso_U_23
_atom_site_aniso_U_13
_atom_site_aniso_U_12
Dy1 0.02149(17) 0.02600(19) 0.03119(19) 0.00055(15) -0.00364(13) 0.00002(14)
Dy2 0.02930(19) 0.0254(2) 0.0340(2) -0.00124(15) -0.00663(15) 0.00139(15)
O3 0.022(2) 0.023(2) 0.038(3) -0.004(2) -0.0081(19) 0.0044(19)
O2 0.028(2) 0.023(2) 0.035(3) -0.001(2) -0.0072(19) 0.0055(19)
O7 0.020(2) 0.027(2) 0.040(3) 0.001(2) -0.0053(19) -0.0028(19)
O8 0.022(2) 0.022(2) 0.030(3) 0.009(2) -0.0035(19) -0.0012(19)
O1 0.027(2) 0.028(2) 0.031(3) 0.005(2) -0.0040(19) -0.0026(19)
O6 0.023(2) 0.029(3) 0.048(3) 0.005(2) -0.007(2) -0.001(2)
O5 0.036(3) 0.025(3) 0.049(3) 0.003(2) -0.004(2) -0.002(2)
O4 0.051(3) 0.034(3) 0.043(3) -0.007(2) -0.013(2) -0.005(2)
N4 0.029(3) 0.029(3) 0.024(3) 0.003(2) -0.002(2) 0.000(2)
N6 0.035(3) 0.029(3) 0.041(3) -0.003(3) -0.006(3) 0.012(3)
N2 0.038(3) 0.029(3) 0.035(3) 0.000(3) -0.001(3) 0.003(3)
N5 0.037(4) 0.040(4) 0.080(5) -0.001(4) -0.006(3) 0.010(3)
C12 0.035(4) 0.038(4) 0.024(4) -0.004(3) 0.001(3) 0.008(3)
C67 0.018(3) 0.062(5) 0.044(4) -0.016(4) 0.001(3) -0.004(3)
C27 0.026(3) 0.031(4) 0.040(4) 0.005(3) -0.004(3) -0.004(3)
N3 0.060(4) 0.056(4) 0.027(3) -0.003(3) -0.018(3) -0.002(3)
C28 0.024(3) 0.043(4) 0.024(4) 0.003(3) -0.002(3) 0.000(3)
C11 0.025(3) 0.040(4) 0.026(4) 0.002(3) -0.003(3) 0.002(3)
C52 0.040(4) 0.018(4) 0.073(6) -0.005(4) -0.001(4) -0.006(3)
C29 0.036(4) 0.035(4) 0.029(4) 0.003(3) -0.006(3) 0.001(3)
C62 0.024(3) 0.035(4) 0.030(4) -0.006(3) -0.002(3) -0.004(3)
C13 0.046(4) 0.044(5) 0.022(4) 0.003(3) -0.001(3) -0.002(4)
C61 0.033(4) 0.028(4) 0.043(4) -0.001(3) -0.012(3) -0.006(3)
C30 0.048(4) 0.036(4) 0.036(4) 0.002(3) -0.011(3) 0.003(3)
C63 0.020(3) 0.034(4) 0.036(4) -0.006(3) -0.003(3) 0.001(3)
C68 0.025(3) 0.043(4) 0.037(4) -0.003(3) -0.003(3) -0.002(3)
C60 0.029(4) 0.038(4) 0.036(4) -0.005(3) 0.002(3) -0.003(3)
C42 0.032(4) 0.025(4) 0.047(4) -0.008(3) -0.007(3) 0.007(3)
C44 0.031(4) 0.028(4) 0.042(4) 0.004(3) 0.002(3) 0.001(3)
C64 0.021(4) 0.055(5) 0.056(5) 0.002(4) -0.012(3) 0.002(3)
C48 0.097(6) 0.026(4) 0.015(3) -0.006(3) -0.014(3) -0.003(4)
C59 0.042(4) 0.039(5) 0.073(6) 0.017(4) -0.018(4) -0.009(4)
N1 0.099(6) 0.043(4) 0.042(4) 0.008(3) -0.012(4) -0.017(4)
C25 0.046(4) 0.045(5) 0.037(4) -0.012(4) -0.018(3) 0.005(4)
C15 0.074(6) 0.039(5) 0.027(4) -0.001(3) -0.011(4) 0.001(4)
C41 0.026(4) 0.032(4) 0.060(5) 0.001(4) -0.012(3) 0.002(3)
C53 0.056(5) 0.030(4) 0.055(5) 0.005(4) 0.004(4) -0.006(4)
C51 0.069(6) 0.056(6) 0.084(7) -0.005(5) -0.016(5) -0.029(5)
C43 0.034(4) 0.029(4) 0.035(4) 0.001(3) 0.003(3) -0.002(3)
C26 0.045(4) 0.034(4) 0.044(4) -0.005(3) -0.007(3) -0.007(3)
C39 0.037(4) 0.026(4) 0.086(6) -0.005(4) 0.000(4) 0.008(3)
C24 0.044(4) 0.038(4) 0.032(4) 0.000(3) -0.007(3) 0.008(3)
C38 0.028(4) 0.028(4) 0.093(7) -0.002(4) -0.002(4) 0.008(3)
C32 0.040(4) 0.027(4) 0.042(4) -0.005(3) -0.006(3) 0.003(3)
C14 0.072(6) 0.044(5) 0.029(4) 0.007(4) -0.010(4) -0.002(4)
C40 0.032(4) 0.027(4) 0.058(5) 0.004(4) -0.003(3) 0.010(3)
C8 0.062(5) 0.032(4) 0.036(4) 0.012(3) -0.003(4) -0.008(4)
C45 0.039(4) 0.035(4) 0.035(4) 0.000(3) -0.007(3) 0.009(3)
C46 0.055(5) 0.045(5) 0.052(5) -0.014(4) -0.008(4) 0.020(4)
C65 0.046(5) 0.055(5) 0.079(6) 0.018(5) -0.019(4) -0.004(4)
C16 0.052(5) 0.033(4) 0.042(5) -0.003(4) -0.007(4) -0.001(4)
C37 0.055(5) 0.069(6) 0.088(6) -0.021(5) -0.001(5) 0.014(4)
C10 0.036(4) 0.035(4) 0.038(4) 0.005(3) -0.007(3) -0.007(3)
C22 0.065(6) 0.101(8) 0.041(5) -0.005(5) -0.009(4) -0.023(6)
C49 0.144(10) 0.079(7) 0.096(8) -0.001(6) -0.049(7) -0.071(7)
C66 0.027(4) 0.079(6) 0.060(5) 0.011(5) -0.016(4) 0.004(4)
C34 0.044(5) 0.057(6) 0.140(10) 0.037(7) -0.002(6) 0.010(5)
C50 0.057(5) 0.043(5) 0.067(6) -0.010(4) -0.025(4) -0.016(4)
C31 0.058(5) 0.030(4) 0.039(4) 0.003(3) 0.001(4) 0.008(4)
C36 0.081(6) 0.077(6) 0.110(7) -0.034(6) 0.009(5) 0.024(5)
C17 0.157(11) 0.066(7) 0.059(7) 0.005(6) -0.026(7) 0.001(7)
C23 0.062(5) 0.074(6) 0.040(5) 0.007(4) -0.018(4) 0.002(5)
C0AA 0.060(5) 0.038(4) 0.041(5) 0.007(4) -0.011(4) -0.009(4)
C7 0.142(10) 0.064(7) 0.051(6) 0.008(5) -0.040(6) -0.031(7)
C57 0.095(6) 0.058(5) 0.079(6) 0.014(5) 0.002(5) -0.003(5)
C21 0.078(7) 0.135(10) 0.043(6) -0.010(6) -0.004(5) -0.007(7)
C6 0.130(9) 0.058(6) 0.055(6) 0.023(5) -0.038(6) -0.035(6)
C58 0.065(6) 0.051(6) 0.077(7) 0.018(5) 0.000(5) 0.001(5)
C47 0.067(6) 0.046(5) 0.057(5) -0.018(4) -0.011(4) 0.016(4)
C33 0.049(5) 0.063(6) 0.107(8) 0.030(6) 0.003(5) 0.014(5)
C5 0.099(6) 0.082(6) 0.070(6) 0.008(5) -0.021(5) 0.003(5)
C20 0.072(7) 0.188(14) 0.034(6) 0.003(7) -0.009(5) -0.038(8)
C35 0.080(6) 0.054(5) 0.119(7) -0.008(6) 0.001(6) 0.013(5)
C54 0.165(12) 0.074(8) 0.083(8) 0.021(6) -0.011(8) -0.056(8)
C4 0.128(8) 0.098(7) 0.096(7) 0.020(6) -0.024(6) -0.015(6)
C19 0.108(10) 0.135(12) 0.058(8) 0.039(8) -0.027(7) -0.021(9)
C3 0.206(15) 0.093(9) 0.089(9) 0.035(7) -0.077(9) -0.067(10)
C56 0.115(7) 0.074(6) 0.106(7) 0.023(6) 0.015(6) -0.008(6)
C55 0.146(8) 0.085(7) 0.117(8) 0.015(6) 0.009(7) -0.038(6)
C18 0.217(15) 0.115(10) 0.044(7) 0.033(7) -0.041(8) -0.012(10)
C1 0.216(15) 0.106(10) 0.114(11) 0.048(9) -0.061(10) -0.072(11)
C2 0.31(2) 0.122(12) 0.127(12) 0.091(10) -0.107(14) -0.096(14)

loop_
_atom_type_symbol
_atom_type_description
_atom_type_scat_dispersion_real
_atom_type_scat_dispersion_imag
_atom_type_scat_source
C C 0.0033 0.0016 'International Tables Vol C Tables 4.2.6.8 and 6.1.1.4'
H H 0.0000 0.0000 'International Tables Vol C Tables 4.2.6.8 and 6.1.1.4'
Dy Dy -0.1892 4.4098 'International Tables Vol C Tables 4.2.6.8 and 6.1.1.4'
N N 0.0061 0.0033 'International Tables Vol C Tables 4.2.6.8 and 6.1.1.4'
O O 0.0106 0.0060 'International Tables Vol C Tables 4.2.6.8 and 6.1.1.4'

loop_
_geom_angle_atom_site_label_1
_geom_angle_atom_site_label_2
_geom_angle_atom_site_label_3
_geom_angle
_geom_angle_site_symmetry_1
_geom_angle_site_symmetry_3
Dy2 Dy1 Dy1 62.652(9) . 2_567
Dy2 Dy1 Dy1 54.662(9) 2_567 2_567
Dy2 Dy1 Dy2 117.313(9) . 2_567
O3 Dy1 Dy1 101.55(9) . 2_567
O3 Dy1 Dy2 41.86(9) . .
O3 Dy1 Dy2 152.16(9) . 2_567
O3 Dy1 N4 77.47(15) . .
O2 Dy1 Dy1 85.34(9) . 2_567
O2 Dy1 Dy2 35.80(10) . 2_567
O2 Dy1 Dy2 142.62(10) . .
O2 Dy1 O3 143.79(14) . .
O2 Dy1 O1 147.62(14) . .
O2 Dy1 N4 66.33(15) . .
O7 Dy1 Dy1 167.49(10) . 2_567
O7 Dy1 Dy2 125.88(10) . .
O7 Dy1 Dy2 116.00(10) . 2_567
O7 Dy1 O3 84.82(13) . .
O7 Dy1 O2 83.26(14) . .
O7 Dy1 O8 144.22(14) . .
O7 Dy1 O8 142.42(14) . 2_567
O7 Dy1 O1 120.08(14) . .
O7 Dy1 O6 73.17(14) . .
O7 Dy1 N4 72.10(15) . .
O8 Dy1 Dy1 34.73(10) . 2_567
O8 Dy1 Dy1 34.82(10) 2_567 2_567
O8 Dy1 Dy2 90.16(10) 2_567 .
O8 Dy1 Dy2 82.69(10) . 2_567
O8 Dy1 Dy2 34.54(10) 2_567 2_567
O8 Dy1 Dy2 40.83(10) . .
O8 Dy1 O3 70.18(14) . .
O8 Dy1 O3 132.00(14) 2_567 .
O8 Dy1 O2 101.79(14) . .
O8 Dy1 O2 70.22(14) 2_567 .
O8 Dy1 O8 69.55(16) 2_567 .
O8 Dy1 O1 73.01(14) . .
O8 Dy1 O1 78.25(14) 2_567 .
O8 Dy1 N4 117.35(15) 2_567 .
O8 Dy1 N4 77.63(15) . .
O1 Dy1 Dy1 72.43(9) . 2_567
O1 Dy1 Dy2 41.47(9) . .
O1 Dy1 Dy2 112.72(10) . 2_567
O1 Dy1 O3 65.84(14) . .
O1 Dy1 N4 138.83(15) . .
O6 Dy1 Dy1 110.56(10) . 2_567
O6 Dy1 Dy2 124.50(11) . .
O6 Dy1 Dy2 80.27(11) . 2_567
O6 Dy1 O3 125.42(14) . .
O6 Dy1 O2 83.11(15) . .
O6 Dy1 O8 142.36(14) . .
O6 Dy1 O8 77.52(14) . 2_567
O6 Dy1 O1 83.08(14) . .
O6 Dy1 N4 135.70(15) . .
N4 Dy1 Dy1 98.56(11) . 2_567
N4 Dy1 Dy2 98.16(11) . .
N4 Dy1 Dy2 91.06(11) . 2_567
Dy1 Dy2 Dy1 62.685(9) . 2_567
O3 Dy2 Dy1 102.53(10) . 2_567
O3 Dy2 Dy1 42.87(10) . .
O3 Dy2 O2 135.23(14) . 2_567
O3 Dy2 N6 66.33(15) . .
O3 Dy2 N2 114.14(15) . .
O2 Dy2 Dy1 92.50(9) 2_567 .
O2 Dy2 Dy1 35.35(10) 2_567 2_567
O2 Dy2 N6 155.77(16) 2_567 .
O2 Dy2 N2 78.47(15) 2_567 .
O8 Dy2 Dy1 34.64(10) . 2_567
O8 Dy2 Dy1 41.08(9) . .
O8 Dy2 O3 71.19(14) . .
O8 Dy2 O2 69.88(13) . 2_567
O8 Dy2 O1 74.35(14) . .
O8 Dy2 N6 134.35(16) . .
O8 Dy2 N2 132.35(16) . .
O1 Dy2 Dy1 72.95(10) . 2_567
O1 Dy2 Dy1 42.80(10) . .
O1 Dy2 O3 67.53(14) . .
O1 Dy2 O2 81.34(13) . 2_567
O1 Dy2 N6 103.19(16) . .
O1 Dy2 N2 66.26(16) . .
O5 Dy2 Dy1 99.61(11) . .
O5 Dy2 Dy1 92.11(11) . 2_567
O5 Dy2 O3 83.09(14) . .
O5 Dy2 O2 106.43(14) . 2_567
O5 Dy2 O8 74.23(15) . .
O5 Dy2 O1 142.38(15) . .
O5 Dy2 N6 84.68(16) . .
O5 Dy2 N2 150.88(17) . .
O4 Dy2 Dy1 171.40(12) . .
O4 Dy2 Dy1 111.28(12) . 2_567
O4 Dy2 O3 139.32(15) . .
O4 Dy2 O2 84.12(15) . 2_567
O4 Dy2 O8 130.47(15) . .
O4 Dy2 O1 143.55(15) . .
O4 Dy2 O5 73.92(16) . .
O4 Dy2 N6 78.31(17) . .
O4 Dy2 N2 78.17(17) . .
N6 Dy2 Dy1 168.67(12) . 2_567
N6 Dy2 Dy1 107.08(12) . .
N2 Dy2 Dy1 108.95(12) . .
N2 Dy2 Dy1 105.76(12) . 2_567
N2 Dy2 N6 81.68(17) . .
Dy2 O3 Dy1 95.26(14) . .
C43 O3 Dy1 139.2(4) . .
C43 O3 Dy2 122.7(4) . .
Dy1 O2 Dy2 108.85(15) . 2_567
C27 O2 Dy1 115.6(4) . .
C27 O2 Dy2 130.7(4) . 2_567
C62 O7 Dy1 135.9(4) . .
Dy1 O8 Dy1 110.45(16) 2_567 .
Dy2 O8 Dy1 110.82(16) . 2_567
Dy2 O8 Dy1 98.08(15) . .
Dy2 O1 Dy1 95.73(14) . .
C11 O1 Dy1 140.7(4) . .
C11 O1 Dy2 119.7(4) . .
C60 O6 Dy1 134.7(4) . .
C52 O5 Dy2 136.2(5) . .
C50 O4 Dy2 135.5(5) . .
C28 N4 Dy1 111.0(4) . .
C32 N4 Dy1 127.1(4) . .
C32 N4 C28 119.7(5) . .
C44 N6 Dy2 115.1(4) . .
C48 N6 Dy2 130.5(5) . .
C48 N6 C44 114.4(6) . .
C12 N2 Dy2 112.3(4) . .
C16 N2 Dy2 127.4(4) . .
C16 N2 C12 117.1(6) . .
C39 N5 C40 119.6(7) . .
N2 C12 C11 116.2(6) . .
N2 C12 C13 122.4(6) . .
C13 C12 C11 121.4(6) . .
C66 C67 C68 119.5(6) . .
O2 C27 C28 119.0(6) . .
O2 C27 C26 122.3(6) . .
C26 C27 C28 118.7(6) . .
C23 N3 C24 119.3(7) . .
N4 C28 C27 117.3(6) . .
N4 C28 C29 121.3(6) . .
C29 C28 C27 121.4(6) . .
O1 C11 C12 118.2(6) . .
O1 C11 C10 124.3(6) . .
C10 C11 C12 117.4(6) . .
O5 C52 C53 115.9(6) . .
O5 C52 C51 124.1(7) . .
C51 C52 C53 120.0(7) . .
C28 C29 C24 118.3(6) . .
C30 C29 C28 117.9(6) . .
C30 C29 C24 123.9(6) . .
O7 C62 C61 124.9(6) . .
O7 C62 C63 115.6(6) . .
C61 C62 C63 119.5(5) . .
C12 C13 C14 118.0(6) . .
C12 C13 C8 119.6(6) . .
C14 C13 C8 122.4(6) . .
C62 C61 C60 123.9(6) . .
C31 C30 C29 119.6(6) . .
C68 C63 C62 122.9(6) . .
C68 C63 C64 118.3(6) . .
C64 C63 C62 118.7(5) . .
C63 C68 C67 121.9(7) . .
O6 C60 C61 124.3(6) . .
O6 C60 C59 115.9(6) . .
C61 C60 C59 119.7(6) . .
C43 C42 C41 121.2(6) . .
N6 C44 C43 117.2(6) . .
N6 C44 C45 121.7(6) . .
C43 C44 C45 121.1(6) . .
C63 C64 C65 121.1(6) . .
N6 C48 C47 129.9(7) . .
C7 N1 C8 121.8(7) . .
C24 C25 C26 122.7(6) . .
C14 C15 C16 118.9(7) . .
C40 C41 C42 121.9(6) . .
C58 C53 C52 120.4(7) . .
C58 C53 C54 116.4(8) . .
C54 C53 C52 123.1(8) . .
C52 C51 C50 124.2(7) . .
O3 C43 C42 124.5(6) . .
O3 C43 C44 118.5(6) . .
C42 C43 C44 117.1(6) . .
C27 C26 C25 119.3(6) . .
N5 C39 C38 122.3(8) . .
N3 C24 C29 117.2(6) . .
C25 C24 N3 123.6(6) . .
C25 C24 C29 119.1(6) . .
C37 C38 C39 120.5(8) . .
C33 C38 C39 119.6(8) . .
C33 C38 C37 119.8(8) . .
N4 C32 C31 121.5(6) . .
C15 C14 C13 119.7(7) . .
C41 C40 N5 123.7(6) . .
C41 C40 C45 119.4(6) . .
C45 C40 N5 116.8(7) . .
N1 C8 C13 116.8(6) . .
C0AA C8 C13 118.8(6) . .
C0AA C8 N1 124.1(7) . .
C40 C45 C44 119.2(6) . .
C40 C45 C46 123.6(7) . .
C46 C45 C44 116.9(6) . .
C47 C46 C45 121.7(7) . .
C64 C65 C66 119.0(7) . .
N2 C16 C15 123.8(7) . .
C38 C37 C36 119.6(9) . .
C11 C10 C0AA 121.6(6) . .
C17 C22 C23 122.8(8) . .
C17 C22 C21 119.9(9) . .
C21 C22 C23 117.3(10) . .
C67 C66 C65 120.1(7) . .
C35 C34 C33 118.6(10) . .
O4 C50 C51 125.6(7) . .
O4 C50 C49 115.3(7) . .
C51 C50 C49 119.1(7) . .
C30 C31 C32 119.9(7) . .
C35 C36 C37 119.0(10) . .
C18 C17 C22 119.2(11) . .
N3 C23 C22 121.0(8) . .
C8 C0AA C10 121.2(7) . .
N1 C7 C6 125.1(8) . .
C56 C57 C58 119.5(10) . .
C20 C21 C22 118.2(11) . .
C5 C6 C7 119.9(8) . .
C1 C6 C7 121.1(9) . .
C1 C6 C5 119.0(9) . .
C53 C58 C57 123.6(9) . .
C48 C47 C46 115.2(7) . .
C38 C33 C34 121.0(10) . .
C6 C5 C4 120.8(10) . .
C19 C20 C21 121.2(11) . .
C34 C35 C36 122.1(10) . .
C53 C54 C55 122.1(10) . .
C3 C4 C5 118.8(11) . .
C20 C19 C18 121.1(11) . .
C2 C3 C4 120.6(11) . .
C57 C56 C55 117.2(11) . .
C56 C55 C54 121.1(11) . .
C19 C18 C17 120.4(13) . .
C6 C1 C2 118.8(12) . .
C3 C2 C1 121.8(12) . .

loop_
_geom_bond_atom_site_label_1
_geom_bond_atom_site_label_2
_geom_bond_distance
_geom_bond_site_symmetry_2
Dy1 Dy1 3.8593(6) 2_567
Dy1 Dy2 3.5434(4) .
Dy1 Dy2 3.8582(5) 2_567
Dy1 O3 2.421(4) .
Dy1 O2 2.359(4) .
Dy1 O7 2.294(4) .
Dy1 O8 2.352(4) .
Dy1 O8 2.347(4) 2_567
Dy1 O1 2.420(4) .
Dy1 O6 2.320(4) .
Dy1 N4 2.558(5) .
Dy2 O3 2.375(4) .
Dy2 O2 2.385(4) 2_567
Dy2 O8 2.340(4) .
Dy2 O1 2.358(4) .
Dy2 O5 2.323(4) .
Dy2 O4 2.290(4) .
Dy2 N6 2.533(5) .
Dy2 N2 2.525(5) .
O3 C43 1.316(7) .
O2 C27 1.347(7) .
O7 C62 1.272(7) .
O1 C11 1.313(7) .
O6 C60 1.271(7) .
O5 C52 1.258(7) .
O4 C50 1.257(8) .
N4 C28 1.354(7) .
N4 C32 1.315(8) .
N6 C44 1.388(8) .
N6 C48 1.333(8) .
N2 C12 1.379(8) .
N2 C16 1.330(8) .
N5 C39 1.258(9) .
N5 C40 1.401(8) .
C12 C11 1.440(8) .
C12 C13 1.393(9) .
C67 C68 1.382(9) .
C67 C66 1.358(10) .
C27 C28 1.418(9) .
C27 C26 1.379(9) .
N3 C24 1.411(8) .
N3 C23 1.277(9) .
C28 C29 1.415(8) .
C11 C10 1.388(9) .
C52 C53 1.499(10) .
C52 C51 1.386(10) .
C29 C30 1.390(9) .
C29 C24 1.416(9) .
C62 C61 1.371(9) .
C62 C63 1.499(8) .
C13 C14 1.416(9) .
C13 C8 1.432(9) .
C61 C60 1.413(9) .
C30 C31 1.351(9) .
C63 C68 1.367(8) .
C63 C64 1.373(9) .
C60 C59 1.510(9) .
C42 C41 1.420(9) .
C42 C43 1.389(9) .
C44 C43 1.426(9) .
C44 C45 1.447(9) .
C64 C65 1.387(9) .
C48 C47 1.364(10) .
N1 C8 1.408(9) .
N1 C7 1.214(10) .
C25 C26 1.413(9) .
C25 C24 1.370(9) .
C15 C14 1.348(9) .
C15 C16 1.406(9) .
C41 C40 1.371(9) .
C53 C58 1.346(11) .
C53 C54 1.373(11) .
C51 C50 1.408(11) .
C39 C38 1.493(9) .
C38 C37 1.392(11) .
C38 C33 1.367(11) .
C32 C31 1.408(9) .
C40 C45 1.393(9) .
C8 C0AA 1.387(9) .
C45 C46 1.407(9) .
C46 C47 1.377(10) .
C65 C66 1.395(10) .
C37 C36 1.402(11) .
C10 C0AA 1.406(9) .
C22 C17 1.394(13) .
C22 C23 1.501(11) .
C22 C21 1.409(12) .
C49 C50 1.532(10) .
C34 C33 1.398(11) .
C34 C35 1.366(13) .
C36 C35 1.375(13) .
C17 C18 1.368(12) .
C7 C6 1.493(11) .
C57 C58 1.416(11) .
C57 C56 1.378(12) .
C21 C20 1.374(13) .
C6 C5 1.383(12) .
C6 C1 1.371(13) .
C5 C4 1.391(13) .
C20 C19 1.348(15) .
C54 C55 1.393(14) .
C4 C3 1.382(14) .
C19 C18 1.365(15) .
C3 C2 1.313(16) .
C56 C55 1.393(14) .
C1 C2 1.409(15) .
